data_1100660
loop_
_publ_author_name
'Akimoto, Toshio'
'Hirayama, Noriaki'

_publ_section_title
;
 Crystal Structure of Ciclopirox Olamine
;
_journal_name_full
;
 Analytical Sciences: X-ray Structure Analysis Online
;
_journal_page_first x21
_journal_page_last x22
_journal_paper_doi 10.2116/analscix.19.x21
_journal_volume 19
_journal_year 2003
_chemical_formula_moiety 'C26 H41 N3 O5 '
_chemical_formula_sum 'C26 H41 N3 O5'
_chemical_formula_weight 475.63
_space_group_IT_number 88
_symmetry_cell_setting tetragonal
_symmetry_space_group_name_Hall '-I 4ad'
_symmetry_space_group_name_H-M 'I 41/a :2'
_cell_angle_alpha 90
_cell_angle_beta 90
_cell_angle_gamma 90
_cell_formula_units_Z 16
_cell_length_a 26.0133(6)
_cell_length_b 26.0133(6)
_cell_length_c 15.8980(8)
_cell_measurement_reflns_used 46398
_cell_measurement_temperature 293.1
_cell_measurement_theta_max 68.1
_cell_measurement_theta_min 2.4
_cell_volume 10758.0(6)
_diffrn_detector_area_resol_mean 10.00
_diffrn_measured_fraction_theta_full 0.9895
_diffrn_measured_fraction_theta_max 0.9895
_diffrn_measurement_device_type 'Rigaku RAXIS-RAPID'
_diffrn_measurement_method \w
_diffrn_radiation_type 'Cu K\a'
_diffrn_radiation_wavelength 1.5419
_diffrn_reflns_av_R_equivalents 0.044
_diffrn_reflns_limit_h_max 29
_diffrn_reflns_limit_h_min -29
_diffrn_reflns_limit_k_max 30
_diffrn_reflns_limit_k_min -31
_diffrn_reflns_limit_l_max 18
_diffrn_reflns_limit_l_min -18
_diffrn_reflns_number 110718
_diffrn_reflns_theta_full 67.76
_diffrn_reflns_theta_max 67.76
_exptl_absorpt_coefficient_mu 0.656
_exptl_absorpt_correction_T_max 0.906
_exptl_absorpt_correction_T_min 0.734
_exptl_absorpt_correction_type multi-scan
_exptl_absorpt_process_details
;
    Higashi, T. (1995). Program for Absorption Correction.
    Rigaku Corporation, Tokyo, Japan.
;
_exptl_crystal_colour colorless
_exptl_crystal_density_diffrn 1.175
_exptl_crystal_density_meas ?
_exptl_crystal_density_method 'not measured'
_exptl_crystal_description prism
_exptl_crystal_F_000 4128.00
_exptl_crystal_size_max 0.40
_exptl_crystal_size_mid 0.40
_exptl_crystal_size_min 0.15
_refine_diff_density_max 0.45
_refine_diff_density_min -0.39
_refine_ls_extinction_coef 22(12)
_refine_ls_extinction_method 'Larson (1970) Crystallographic Computing eq. 22'
_refine_ls_goodness_of_fit_ref 1.293
_refine_ls_hydrogen_treatment refall
_refine_ls_number_parameters 352
_refine_ls_number_reflns 3341
_refine_ls_R_factor_gt 0.0680
_refine_ls_shift/su_max 0.0000
_refine_ls_structure_factor_coef Fsqd
_refine_ls_weighting_details 'w = 1/[0.0010Fo^2^ + 3.0000\s(Fo^2^) + 0.5000]/(4Fo^2^)'
_refine_ls_weighting_scheme calc
_refine_ls_wR_factor_ref 0.1410
_reflns_number_gt 3341
_reflns_number_total 5017
_reflns_threshold_expression F^2^>2.0\s(F^2^)
_cod_original_sg_symbol_Hall 'I 4bw -1bw'
_cod_original_sg_symbol_H-M 'I 41/a (origin at -1)'
_cod_original_formula_sum 'C26 H41 N3 O5 '
_cod_database_code 1100660

loop_
_symmetry_equiv_pos_as_xyz
x,y,z
-x,-y,-z
x+1/2,y+1/2,z+1/2
-x+1/2,-y+1/2,-z+1/2
-y+3/4,x+1/4,z+1/4
y+3/4,-x+1/4,-z+1/4
-y+5/4,x+3/4,z+3/4
y+5/4,-x+3/4,-z+3/4
-x+1/2,-y,z+1/2
x+1/2,y,-z+1/2
-x,-y+1/2,z
x,y+1/2,-z
y+3/4,-x+3/4,z+3/4
-y+3/4,x+3/4,-z+3/4
y+5/4,-x+5/4,z+5/4
-y+5/4,x+5/4,-z+5/4

loop_
_atom_site_label
_atom_site_type_symbol
_atom_site_fract_x
_atom_site_fract_y
_atom_site_fract_z
_atom_site_U_iso_or_equiv
_atom_site_adp_type
_atom_site_occupancy
_atom_site_symmetry_multiplicity
_atom_site_calc_flag
_atom_site_refinement_flags
_atom_site_disorder_assembly
_atom_site_disorder_group
O101 O 0.09022(7) -0.08376(8) 0.8439(1) 0.0541(7) Uani 1.00 1 d . . .
O102 O 0.09541(8) -0.0477(1) 0.9976(1) 0.0730(8) Uani 1.00 1 d . . .
O201 O 0.11305(7) 0.00397(8) 0.7969(1) 0.0480(6) Uani 1.00 1 d . . .
O202 O 0.19714(8) -0.04152(8) 0.7385(1) 0.0535(6) Uani 1.00 1 d . . .
O304 O -0.1643(1) 0.0434(1) 0.8758(2) 0.103(1) Uani 1.00 1 d . . .
N101 N 0.04657(9) -0.08433(9) 0.8943(1) 0.0469(8) Uani 1.00 1 d . . .
N201 N 0.12092(9) 0.00035(8) 0.7116(1) 0.0416(7) Uani 1.00 1 d . . .
N301 N -0.20318(9) -0.06001(9) 0.8322(1) 0.0511(8) Uani 1.00 1 d . . .
C102 C 0.0519(1) -0.0654(1) 0.9754(2) 0.054(1) Uani 1.00 1 d . . .
C103 C 0.0072(1) -0.0675(1) 1.0257(2) 0.056(1) Uani 1.00 1 d . . .
C104 C -0.0381(1) -0.0884(1) 0.9980(2) 0.051(1) Uani 1.00 1 d . . .
C105 C -0.0396(1) -0.1089(1) 0.9161(2) 0.052(1) Uani 1.00 1 d . . .
C106 C 0.0022(1) -0.1063(1) 0.8635(2) 0.0469(9) Uani 1.00 1 d . . .
C107 C -0.0858(1) -0.0897(1) 1.0511(2) 0.071(1) Uani 1.00 1 d . . .
C108 C 0.0021(1) -0.1239(1) 0.7728(2) 0.053(1) Uani 1.00 1 d . . .
C109 C -0.0036(1) -0.0774(1) 0.7140(2) 0.062(1) Uani 1.00 1 d . . .
C110 C -0.0019(2) -0.0929(1) 0.6216(2) 0.087(1) Uani 1.00 1 d . . .
C111 C -0.0421(2) -0.1324(2) 0.6018(3) 0.105(2) Uani 1.00 1 d . . .
C112 C -0.0373(2) -0.1790(2) 0.6590(3) 0.105(2) Uani 1.00 1 d . . .
C113 C -0.0398(2) -0.1635(1) 0.7526(2) 0.083(1) Uani 1.00 1 d . . .
C202 C 0.1645(1) -0.0258(1) 0.6847(2) 0.0442(9) Uani 1.00 1 d . . .
C203 C 0.1685(1) -0.0329(1) 0.5968(2) 0.049(1) Uani 1.00 1 d . . .
C204 C 0.1343(1) -0.0121(1) 0.5415(2) 0.052(1) Uani 1.00 1 d . . .
C205 C 0.0936(1) 0.0180(1) 0.5738(2) 0.055(1) Uani 1.00 1 d . . .
C206 C 0.0867(1) 0.0246(1) 0.6583(2) 0.0455(9) Uani 1.00 1 d . . .
C207 C 0.1395(1) -0.0201(1) 0.4475(2) 0.075(1) Uani 1.00 1 d . . .
C208 C 0.0481(1) 0.0604(1) 0.6978(2) 0.050(1) Uani 1.00 1 d . . .
C209 C 0.0739(1) 0.1128(1) 0.7120(2) 0.062(1) Uani 1.00 1 d . . .
C210 C 0.0371(1) 0.1529(1) 0.7492(2) 0.079(1) Uani 1.00 1 d . . .
C211 C -0.0116(2) 0.1579(1) 0.6970(3) 0.084(1) Uani 1.00 1 d . . .
C212 C -0.0372(1) 0.1061(2) 0.6887(3) 0.089(2) Uani 1.00 1 d . . .
C213 C -0.0015(1) 0.0670(1) 0.6467(3) 0.077(1) Uani 1.00 1 d . . .
C302 C -0.1554(2) -0.0342(2) 0.8004(3) 0.097(2) Uani 1.00 1 d . . .
C303 C -0.1545(2) 0.0194(2) 0.7999(3) 0.132(2) Uani 1.00 1 d . . .
H1 H 0.0084(1) -0.0535(1) 1.0808(2) 0.067(1) Uiso 1.00 1 c . . .
H2 H -0.0704(1) -0.1244(1) 0.8965(2) 0.062(1) Uiso 1.00 1 c . . .
H3 H 0.0704(1) 0.0341(1) 0.5358(2) 0.066(1) Uiso 1.00 1 c . . .
H4 H 0.1962(1) -0.0527(1) 0.5754(2) 0.059(1) Uiso 1.00 1 c . . .
H5 H -0.0354(2) -0.1930(1) 0.7872(2) 0.099(2) Uiso 1.00 1 c . . .
H6 H -0.0723(2) -0.1484(1) 0.7635(2) 0.099(2) Uiso 1.00 1 c . . .
H7 H -0.0361(1) -0.0621(1) 0.7246(2) 0.074(1) Uiso 1.00 1 c . . .
H8 H 0.0229(1) -0.0532(1) 0.7259(2) 0.074(1) Uiso 1.00 1 c . . .
H9 H -0.0058(2) -0.0635(1) 0.5867(2) 0.105(2) Uiso 1.00 1 c . . .
H10 H 0.0305(2) -0.1085(1) 0.6108(2) 0.105(2) Uiso 1.00 1 c . . .
H11 H -0.0745(2) -0.1170(2) 0.6134(3) 0.126(2) Uiso 1.00 1 c . . .
H12 H -0.0408(2) -0.1424(2) 0.5444(3) 0.126(2) Uiso 1.00 1 c . . .
H13 H -0.0044(2) -0.1936(2) 0.6485(3) 0.126(2) Uiso 1.00 1 c . . .
H14 H -0.0632(2) -0.2036(2) 0.6465(3) 0.126(2) Uiso 1.00 1 c . . .
H15 H 0.1027(1) 0.1085(1) 0.7480(2) 0.074(1) Uiso 1.00 1 c . . .
H16 H 0.0852(1) 0.1251(1) 0.6588(2) 0.074(1) Uiso 1.00 1 c . . .
H17 H 0.0275(1) 0.1418(1) 0.8039(2) 0.095(2) Uiso 1.00 1 c . . .
H18 H 0.0540(1) 0.1851(1) 0.7528(2) 0.095(2) Uiso 1.00 1 c . . .
H19 H -0.0343(2) 0.1819(1) 0.7224(3) 0.101(2) Uiso 1.00 1 c . . .
H20 H -0.0024(2) 0.1697(1) 0.6424(3) 0.101(2) Uiso 1.00 1 c . . .
H21 H -0.0680(1) 0.1094(2) 0.6571(3) 0.107(2) Uiso 1.00 1 c . . .
H22 H -0.0450(1) 0.0937(2) 0.7434(3) 0.107(2) Uiso 1.00 1 c . . .
H23 H 0.0076(1) 0.0799(1) 0.5928(3) 0.093(2) Uiso 1.00 1 c . . .
H24 H -0.0181(1) 0.0346(1) 0.6405(3) 0.093(2) Uiso 1.00 1 c . . .
H25 H 0.0344(1) -0.1395(1) 0.7613(2) 0.064(1) Uiso 1.00 1 c . . .
H26 H 0.0387(1) 0.0470(1) 0.7512(2) 0.060(1) Uiso 1.00 1 c . . .
H27 H -0.0786(1) -0.0750(1) 1.1044(2) 0.085(2) Uiso 1.00 1 c . . .
H28 H -0.1122(1) -0.0706(1) 1.0242(2) 0.085(2) Uiso 1.00 1 c . . .
H29 H -0.0967(1) -0.1243(1) 1.0582(2) 0.085(2) Uiso 1.00 1 c . . .
H30 H 0.099(1) -0.042(2) 0.819(2) 0.12(1) Uiso 1.00 1 c . . .
H34 H -0.1279(2) -0.0453(2) 0.8352(3) 0.117(2) Uiso 1.00 1 c . . .
H35 H -0.1497(2) -0.0455(2) 0.7444(3) 0.116(2) Uiso 1.00 1 c . . .
H36 H -0.1806(2) 0.0304(2) 0.7621(3) 0.158(3) Uiso 1.00 1 c . . .
H37 H -0.1220(2) 0.0308(2) 0.7802(3) 0.158(3) Uiso 1.00 1 c . . .
H38 H -0.20972(9) -0.04950(9) 0.8884(1) 0.062(1) Uiso 1.00 1 c . . .
H39 H -0.23114(9) -0.05008(9) 0.7973(1) 0.062(1) Uiso 1.00 1 c . . .
H40 H -0.19933(9) -0.09631(9) 0.8304(1) 0.062(1) Uiso 1.00 1 c . . .
H42 H -0.1323(1) 0.0480(1) 0.9036(2) 0.123(2) Uiso 1.00 1 c . . .
H31 H 0.1379(1) -0.0559(1) 0.4355(2) 0.091(2) Uiso 1.00 1 c . . .
H32 H 0.1125(1) -0.0029(1) 0.4189(2) 0.091(2) Uiso 1.00 1 c . . .
H33 H 0.1717(1) -0.0069(1) 0.4292(2) 0.091(2) Uiso 1.00 1 c . . .

loop_
_atom_type_symbol
_atom_type_description
_atom_type_scat_dispersion_real
_atom_type_scat_dispersion_imag
_atom_type_scat_source
C C 0.018 0.009
;
International Tables for Crystallography
(1992, Vol. C, Tables 4.2.6.8 and 6.1.1.4)
;
H H 0.000 0.000
;
International Tables for Crystallography
(1992, Vol. C, Table 6.1.1.4)
;
O O 0.049 0.032
;
International Tables for Crystallography
(1992, Vol. C, Tables 4.2.6.8 and 6.1.1.4)
;
N N 0.031 0.018
;
International Tables for Crystallography
(1992, Vol. C, Tables 4.2.6.8 and 6.1.1.4)
;
